data_1522410
loop_
_publ_author_name
'Makarov, E.S.'
'Levdik, V.A.'

_publ_section_title
;
 Crystal structure of U Ga and U Ga2
;
_journal_name_full Kristallografiya
_journal_page_first 644
_journal_page_last 649
_journal_volume 1
_journal_year 1956
_chemical_formula_sum 'Ga U'
_space_group_IT_number 63
_symmetry_space_group_name_Hall '-C 2c 2'
_symmetry_space_group_name_H-M 'C m c m'
_cell_angle_alpha 90
_cell_angle_beta 90
_cell_angle_gamma 90
_cell_formula_units_Z 16
_cell_length_a 9.4
_cell_length_b 7.6
_cell_length_c 9.42
_cell_volume 672.965
_citation_journal_id_ASTM KRISAJ
_cod_data_source_file Makarov_KRISAJ_1956_394.cif
_cod_data_source_block Ga1U1
_cod_original_cell_volume 672.9648
_cod_original_formula_sum 'Ga1 U1'
_cod_database_code 1522410

loop_
_symmetry_equiv_pos_as_xyz
x,y,z
-x,-y,z+1/2
x,-y,-z
-x,y,-z+1/2
-x,-y,-z
x,y,-z-1/2
-x,y,z
x,-y,z-1/2
x+1/2,y+1/2,z
-x+1/2,-y+1/2,z+1/2
x+1/2,-y+1/2,-z
-x+1/2,y+1/2,-z+1/2
-x+1/2,-y+1/2,-z
x+1/2,y+1/2,-z-1/2
-x+1/2,y+1/2,z
x+1/2,-y+1/2,z-1/2

loop_
_atom_site_label
_atom_site_type_symbol
_atom_site_fract_x
_atom_site_fract_y
_atom_site_fract_z
_atom_site_occupancy
_atom_site_U_iso_or_equiv
Ga2 Ga 0.26 0.354 0.25 1 0.0
Ga1 Ga 0 0.689 0.118 1 0.0
U3 U 0.3 0 0 1 0.0
U1 U 0 0 0 1 0.0
U2 U 0 0.212 0.25 1 0.0
